data_2011483
loop_
_publ_author_name
'Sloufova, Ivana'
'Slouf, Miroslav'

_publ_section_title
;
 Bis(acridine-<i>N</i>)(nitrato-<i>O</i>,<i>O</i>')silver(I)
;
_journal_issue 11
_journal_name_full 'Acta Crystallographica Section C'
_journal_page_first 1312
_journal_page_last 1313
_journal_paper_doi 10.1107/S0108270100011392
_journal_volume 56
_journal_year 2000
_chemical_formula_iupac '[Ag (N O3) (C13 H9 N)2]'
_chemical_formula_moiety 'C26 H18 Ag N3 O3'
_chemical_formula_sum 'C26 H18 Ag N3 O3'
_chemical_formula_weight 528.30
_chemical_name_common
;
Bis(acridine)(nitrato)silver
;
_chemical_name_systematic
;
Bis(acridine)(nitrato-O,O')silver(I)
;
_space_group_IT_number 2
_symmetry_cell_setting triclinic
_symmetry_space_group_name_Hall '-P 1'
_symmetry_space_group_name_H-M 'P -1'
_audit_creation_method SHELXL97
_cell_angle_alpha 108.190(10)
_cell_angle_beta 91.93(2)
_cell_angle_gamma 94.23(2)
_cell_formula_units_Z 2
_cell_length_a 9.128(3)
_cell_length_b 10.096(2)
_cell_length_c 11.763(2)
_cell_measurement_reflns_used 25
_cell_measurement_temperature 293(2)
_cell_measurement_theta_max 13
_cell_measurement_theta_min 12
_cell_volume 1025.2(4)
_computing_cell_refinement 'CAD-4 Software'
_computing_data_collection 'CAD-4 Software (Enraf-Nonius, 1989)'
_computing_data_reduction 'JANA2000 (Petricek & Dusek, 2000)'
_computing_molecular_graphics 'PLATON (Spek, 1990)'
_computing_structure_refinement 'SHELXL97 (Sheldrick, 1997)'
_computing_structure_solution 'SHELXS97 (Sheldrick, 1997)'
_diffrn_ambient_temperature 150.00(10)
_diffrn_measured_fraction_theta_full .999
_diffrn_measured_fraction_theta_max 1.00
_diffrn_measurement_device_type 'Enraf-Nonius CAD-4'
_diffrn_measurement_method background-peak-background
_diffrn_radiation_monochromator graphite
_diffrn_radiation_source 'X-ray tube'
_diffrn_radiation_type MoK\a
_diffrn_radiation_wavelength .71069
_diffrn_reflns_av_R_equivalents .000
_diffrn_reflns_av_sigmaI/netI .0112
_diffrn_reflns_limit_h_max 10
_diffrn_reflns_limit_h_min 0
_diffrn_reflns_limit_k_max 11
_diffrn_reflns_limit_k_min -11
_diffrn_reflns_limit_l_max 13
_diffrn_reflns_limit_l_min -13
_diffrn_reflns_number 3593
_diffrn_reflns_theta_full 25.00
_diffrn_reflns_theta_max 24.98
_diffrn_reflns_theta_min 1.83
_diffrn_standards_decay_% 0
_diffrn_standards_interval_time 60
_diffrn_standards_number 3
_exptl_absorpt_coefficient_mu 1.020
_exptl_absorpt_correction_T_max .797
_exptl_absorpt_correction_T_min .793
_exptl_absorpt_correction_type spherical
_exptl_absorpt_process_details '(JANA2000; Petricek & Dusek, 2000)'
_exptl_crystal_colour 'translucent intense brown'
_exptl_crystal_density_diffrn 1.711
_exptl_crystal_density_method 'not measured'
_exptl_crystal_description 'prism with strongly rounded edges'
_exptl_crystal_F_000 532
_exptl_crystal_size_max .20
_exptl_crystal_size_mid .15
_exptl_crystal_size_min .15
_refine_diff_density_max .583
_refine_diff_density_min -.717
_refine_ls_extinction_coef .0035(7)
_refine_ls_extinction_method 'SHELXL97 (Sheldrick, 1997)'
_refine_ls_goodness_of_fit_ref 1.192
_refine_ls_hydrogen_treatment mixed
_refine_ls_matrix_type full
_refine_ls_number_parameters 335
_refine_ls_number_reflns 3593
_refine_ls_number_restraints 0
_refine_ls_restrained_S_all 1.192
_refine_ls_R_factor_all .021
_refine_ls_R_factor_gt .020
_refine_ls_shift/su_max .002
_refine_ls_shift/su_mean .000
_refine_ls_structure_factor_coef Fsqd
_refine_ls_weighting_details 'calc w = 1/[\s^2^(Fo^2^)+(0.0269P)^2^+0.7513P] where P = (Fo^2^+2Fc^2^)/3'
_refine_ls_weighting_scheme calc
_refine_ls_wR_factor_ref .056
_reflns_number_gt 3466
_reflns_number_total 3593
_reflns_threshold_expression I>2sigma(I)
_cod_data_source_file av1049.cif
_cod_data_source_block I
_cod_database_code 2011483
_cod_database_fobs_code 2011483

loop_
_symmetry_equiv_pos_as_xyz
'x, y, z'
'-x, -y, -z'

loop_
_atom_site_label
_atom_site_fract_x
_atom_site_fract_y
_atom_site_fract_z
_atom_site_U_iso_or_equiv
_atom_site_adp_type
_atom_site_calc_flag
_atom_site_refinement_flags
_atom_site_occupancy
_atom_site_disorder_assembly
_atom_site_disorder_group
_atom_site_type_symbol
Ag .102005(16) -.059315(15) .763808(14) .02333(8) Uani d . 1 . . Ag
N1D .01666(18) -.27270(18) .88422(16) .0226(4) Uani d . 1 . . N
O2D .0280(2) -.31216(18) .77284(15) .0366(4) Uani d . 1 . . O
O3D .02457(19) -.14307(16) .93871(15) .0325(4) Uani d . 1 . . O
O4D -.0019(2) -.35780(18) .93934(16) .0376(4) Uani d . 1 . . O
N1A .34197(18) -.02535(18) .81562(15) .0185(3) Uani d . 1 . . N
C2A .4336(2) -.1265(2) .76894(18) .0192(4) Uani d . 1 . . C
C3A .3745(2) -.2575(2) .68879(19) .0239(4) Uani d . 1 . . C
H3A .277(3) -.2732(5) .6707(6) .027(6) Uiso calc R 1 . . H
C4A .4644(3) -.3602(2) .6388(2) .0275(5) Uani d . 1 . . C
H4A .4218(13) -.450(3) .5833(17) .039(7) Uiso calc R 1 . . H
C5A .6181(3) -.3380(2) .6662(2) .0275(5) Uani d . 1 . . C
H5A .6794(18) -.409(2) .6294(11) .033(7) Uiso calc R 1 . . H
C6A .6780(2) -.2157(2) .7449(2) .0247(5) Uani d . 1 . . C
H6A .779(3) -.2033(4) .7639(6) .031(7) Uiso calc R 1 . . H
C7A .5885(2) -.1055(2) .79918(18) .0205(4) Uani d . 1 . . C
C8A .6455(2) .0222(2) .88053(19) .0220(4) Uani d . 1 . . C
H8A .746(3) .0371(5) .9035(7) .023(6) Uiso calc R 1 . . H
C9A .5535(2) .1274(2) .92762(18) .0207(4) Uani d . 1 . . C
C10A .6057(2) .2616(2) 1.0090(2) .0255(5) Uani d . 1 . . C
H10A .707(3) .2813(6) 1.0331(7) .027(6) Uiso calc R 1 . . H
C11A .5116(3) .3610(2) 1.0521(2) .0270(5) Uani d . 1 . . C
H11A .5483(11) .451(3) 1.1055(16) .032(7) Uiso calc R 1 . . H
C12A .3594(3) .3322(2) 1.01846(19) .0258(5) Uani d . 1 . . C
H12A .294(2) .403(2) 1.0496(10) .037(7) Uiso calc R 1 . . H
C13A .3045(2) .2052(2) .94223(18) .0228(4) Uani d . 1 . . C
H13A .205(3) .1880(5) .9224(6) .023(6) Uiso calc R 1 . . H
C14A .3998(2) .0990(2) .89289(17) .0187(4) Uani d . 1 . . C
N1B -.07387(18) -.03849(18) .63764(15) .0189(3) Uani d . 1 . . N
C2B -.1451(2) .0799(2) .66188(18) .0191(4) Uani d . 1 . . C
C3B -.1034(2) .1925(2) .76843(19) .0224(4) Uani d . 1 . . C
H3B -.028(2) .1838(3) .8206(15) .023(6) Uiso calc R 1 . . H
C4B -.1717(2) .3129(2) .7951(2) .0262(5) Uani d . 1 . . C
H4B -.1422(10) .385(2) .863(2) .033(7) Uiso calc R 1 . . H
C5B -.2885(3) .3271(2) .7183(2) .0294(5) Uani d . 1 . . C
H5B -.3372(15) .412(3) .7389(7) .038(7) Uiso calc R 1 . . H
C6B -.3322(2) .2221(2) .6163(2) .0271(5) Uani d . 1 . . C
H6B -.410(2) .2331(4) .5660(15) .028(6) Uiso calc R 1 . . H
C7B -.2615(2) .0946(2) .58363(18) .0215(4) Uani d . 1 . . C
C8B -.3010(2) -.0157(2) .47952(19) .0236(4) Uani d . 1 . . C
H8B -.375(2) -.0082(3) .4285(15) .023(6) Uiso calc R 1 . . H
C9B -.2288(2) -.1376(2) .45232(18) .0211(4) Uani d . 1 . . C
C10B -.2632(2) -.2535(2) .3462(2) .0271(5) Uani d . 1 . . C
H10B -.337(2) -.2498(3) .2926(17) .034(7) Uiso calc R 1 . . H
C11B -.1881(3) -.3694(2) .3232(2) .0299(5) Uani d . 1 . . C
H11B -.2107(7) -.443(2) .253(2) .032(7) Uiso calc R 1 . . H
C12B -.0756(3) -.3776(2) .4058(2) .0281(5) Uani d . 1 . . C
H12B -.0245(16) -.459(3) .3894(6) .039(7) Uiso calc R 1 . . H
C13B -.0396(2) -.2695(2) .5089(2) .0239(4) Uani d . 1 . . C
H13B .033(2) -.2769(3) .5616(16) .025(6) Uiso calc R 1 . . H
C14B -.1142(2) -.1452(2) .53526(18) .0192(4) Uani d . 1 . . C

loop_
_atom_site_aniso_label
_atom_site_aniso_U_11
_atom_site_aniso_U_22
_atom_site_aniso_U_33
_atom_site_aniso_U_12
_atom_site_aniso_U_13
_atom_site_aniso_U_23
Ag .01686(10) .02092(11) .02971(11) .00245(6) -.00459(6) .00486(7)
N1D .0163(9) .0223(9) .0276(10) .0022(7) -.0009(7) .0060(8)
O2D .0476(11) .0311(9) .0272(9) .0082(8) .0094(8) .0019(7)
O3D .0415(10) .0201(8) .0308(9) -.0011(7) .0023(7) .0016(7)
O4D .0452(10) .0298(9) .0415(10) -.0025(8) -.0031(8) .0185(8)
N1A .0165(8) .0222(9) .0170(8) .0031(7) .0011(6) .0062(7)
C2A .0178(10) .0248(11) .0175(9) .0037(8) .0025(8) .0096(8)
C3A .0202(11) .0279(11) .0216(10) .0043(9) .0004(8) .0048(9)
C4A .0330(12) .0263(12) .0212(10) .0068(9) .0043(9) .0037(9)
C5A .0304(12) .0311(12) .0253(11) .0140(10) .0117(9) .0113(9)
C6A .0181(11) .0342(12) .0288(11) .0079(9) .0073(9) .0178(10)
C7A .0181(10) .0267(11) .0212(10) .0043(8) .0041(8) .0131(9)
C8A .0149(10) .0312(12) .0244(11) -.0008(8) .0007(8) .0159(9)
C9A .0203(10) .0252(11) .0195(10) -.0012(8) .0006(8) .0118(8)
C10A .0227(11) .0290(12) .0262(11) -.0055(9) -.0028(9) .0127(9)
C11A .0349(13) .0216(11) .0231(11) -.0034(9) -.0027(9) .0069(9)
C12A .0311(12) .0238(11) .0228(11) .0052(9) .0022(9) .0072(9)
C13A .0202(11) .0262(11) .0212(10) .0035(8) -.0006(8) .0064(9)
C14A .0185(10) .0229(10) .0167(9) .0012(8) .0010(8) .0092(8)
N1B .0154(8) .0189(8) .0224(9) .0005(6) .0019(7) .0067(7)
C2B .0160(9) .0206(10) .0230(10) .0011(8) .0057(8) .0098(8)
C3B .0182(10) .0224(11) .0256(11) .0005(8) .0012(9) .0065(9)
C4B .0284(12) .0216(11) .0279(11) .0025(9) .0058(9) .0065(9)
C5B .0322(12) .0250(12) .0356(13) .0120(10) .0096(10) .0132(10)
C6B .0229(11) .0336(13) .0308(12) .0098(9) .0047(9) .0169(10)
C7B .0179(10) .0267(11) .0237(10) .0038(8) .0060(8) .0127(9)
C8B .0170(10) .0342(12) .0226(10) .0022(9) .0004(8) .0131(9)
C9B .0173(10) .0271(11) .0199(10) -.0014(8) .0034(8) .0092(9)
C10B .0224(11) .0370(13) .0200(10) -.0007(9) -.0006(9) .0073(9)
C11B .0313(12) .0285(12) .0233(11) -.0026(9) .0031(9) -.0004(10)
C12B .0293(12) .0231(11) .0295(12) .0039(9) .0071(9) .0040(9)
C13B .0219(11) .0238(11) .0254(11) .0029(8) .0009(9) .0069(9)
C14B .0164(9) .0216(10) .0201(10) -.0007(8) .0045(8) .0075(8)

loop_
_atom_type_symbol
_atom_type_description
_atom_type_scat_dispersion_real
_atom_type_scat_dispersion_imag
_atom_type_scat_source
Ag Ag -.8971 1.1015 'International Tables Vol C Tables 4.2.6.8 and 6.1.1.4'
O O .0106 .0060 'International Tables Vol C Tables 4.2.6.8 and 6.1.1.4'
N N .0061 .0033 'International Tables Vol C Tables 4.2.6.8 and 6.1.1.4'
C C .0033 .0016 'International Tables Vol C Tables 4.2.6.8 and 6.1.1.4'
H H .0000 .0000 'International Tables Vol C Tables 4.2.6.8 and 6.1.1.4'

loop_
_geom_angle_atom_site_label_1
_geom_angle_atom_site_label_2
_geom_angle_atom_site_label_3
_geom_angle
_geom_angle_publ_flag
N1B Ag N1A 145.84(6) y
N1B Ag O3D 117.72(6) y
N1A Ag O3D 96.31(6) y
N1B Ag O2D 101.09(6) y
N1A Ag O2D 103.64(6) y
O4D N1D O2D 121.27(18) ?
O4D N1D O3D 120.60(18) ?
O2D N1D O3D 118.13(18) ?
N1D O3D Ag 97.62(12) ?
C14A N1A C2A 118.77(17) ?
C14A N1A Ag 120.03(13) ?
C2A N1A Ag 121.17(14) ?
N1A C2A C3A 119.40(19) ?
N1A C2A C7A 121.99(19) ?
C3A C2A C7A 118.60(19) ?
C4A C3A C2A 120.7(2) ?
C4A C3A H3A 119.7 ?
C2A C3A H3A 119.7 ?
C3A C4A C5A 120.7(2) ?
C3A C4A H4A 119.7 ?
C5A C4A H4A 119.7 ?
C6A C5A C4A 120.3(2) ?
C6A C5A H5A 119.8 ?
C4A C5A H5A 119.8 ?
C5A C6A C7A 120.9(2) ?
C5A C6A H6A 119.5 ?
C7A C6A H6A 119.5 ?
C8A C7A C6A 122.9(2) ?
C8A C7A C2A 118.38(19) ?
C6A C7A C2A 118.8(2) ?
C9A C8A C7A 120.3(2) ?
C9A C8A H8A 119.9 ?
C7A C8A H8A 119.9 ?
C8A C9A C10A 123.0(2) ?
C8A C9A C14A 118.15(19) ?
C10A C9A C14A 118.87(19) ?
C11A C10A C9A 120.8(2) ?
C11A C10A H10A 119.6 ?
C9A C10A H10A 119.6 ?
C10A C11A C12A 120.2(2) ?
C10A C11A H11A 119.9 ?
C12A C11A H11A 119.9 ?
C13A C12A C11A 121.0(2) ?
C13A C12A H12A 119.5 ?
C11A C12A H12A 119.5 ?
C12A C13A C14A 120.6(2) ?
C12A C13A H13A 119.7 ?
C14A C13A H13A 119.7 ?
N1A C14A C13A 119.07(18) ?
N1A C14A C9A 122.40(18) ?
C13A C14A C9A 118.53(19) ?
C2B N1B C14B 118.76(18) ?
C2B N1B Ag 120.79(14) ?
C14B N1B Ag 120.44(13) ?
N1B C2B C3B 119.26(19) ?
N1B C2B C7B 121.91(19) ?
C3B C2B C7B 118.83(19) ?
C4B C3B C2B 120.8(2) ?
C4B C3B H3B 119.6 ?
C2B C3B H3B 119.6 ?
C3B C4B C5B 120.5(2) ?
C3B C4B H4B 119.8 ?
C5B C4B H4B 119.8 ?
C6B C5B C4B 120.6(2) ?
C6B C5B H5B 119.7 ?
C4B C5B H5B 119.7 ?
C5B C6B C7B 120.8(2) ?
C5B C6B H6B 119.6 ?
C7B C6B H6B 119.6 ?
C8B C7B C2B 118.41(19) ?
C8B C7B C6B 123.1(2) ?
C2B C7B C6B 118.5(2) ?
C7B C8B C9B 120.7(2) ?
C7B C8B H8B 119.6 ?
C9B C8B H8B 119.6 ?
C8B C9B C10B 123.3(2) ?
C8B C9B C14B 117.79(19) ?
C10B C9B C14B 118.94(19) ?
C11B C10B C9B 120.9(2) ?
C11B C10B H10B 119.5 ?
C9B C10B H10B 119.5 ?
C10B C11B C12B 120.2(2) ?
C10B C11B H11B 119.9 ?
C12B C11B H11B 119.9 ?
C13B C12B C11B 120.9(2) ?
C13B C12B H12B 119.5 ?
C11B C12B H12B 119.5 ?
C12B C13B C14B 120.6(2) ?
C12B C13B H13B 119.7 ?
C14B C13B H13B 119.7 ?
N1B C14B C13B 119.10(19) ?
N1B C14B C9B 122.42(19) ?
C13B C14B C9B 118.48(19) ?

loop_
_geom_bond_atom_site_label_1
_geom_bond_atom_site_label_2
_geom_bond_site_symmetry_2
_geom_bond_distance
_geom_bond_publ_flag
Ag N1B . 2.216(2) y
Ag N1A . 2.226(2) y
Ag O2D . 2.627(2) y
Ag O3D . 2.558(2) y
N1D O4D . 1.233(2) ?
N1D O2D . 1.255(2) ?
N1D O3D . 1.260(2) ?
N1A C14A . 1.356(3) ?
N1A C2A . 1.360(3) ?
C2A C3A . 1.418(3) ?
C2A C7A . 1.430(3) ?
C3A C4A . 1.368(3) ?
C3A H3A . .8977 ?
C4A C5A . 1.415(3) ?
C4A H4A . .9810 ?
C5A C6A . 1.354(3) ?
C5A H5A . .9475 ?
C6A C7A . 1.428(3) ?
C6A H6A . .9300 ?
C7A C8A . 1.395(3) ?
C8A C9A . 1.392(3) ?
C8A H8A . .9344 ?
C9A C10A . 1.429(3) ?
C9A C14A . 1.430(3) ?
C10A C11A . 1.356(3) ?
C10A H10A . .9462 ?
C11A C12A . 1.416(3) ?
C11A H11A . .9567 ?
C12A C13A . 1.362(3) ?
C12A H12A . .9533 ?
C13A C14A . 1.424(3) ?
C13A H13A . .9204 ?
N1B C2B . 1.359(3) ?
N1B C14B . 1.359(3) ?
C2B C3B . 1.422(3) ?
C2B C7B . 1.429(3) ?
C3B C4B . 1.360(3) ?
C3B H3B . .9320 ?
C4B C5B . 1.418(3) ?
C4B H4B . .9087 ?
C5B C6B . 1.355(3) ?
C5B H5B . .9637 ?
C6B C7B . 1.432(3) ?
C6B H6B . .9456 ?
C7B C8B . 1.389(3) ?
C8B C9B . 1.392(3) ?
C8B H8B . .9112 ?
C9B C10B . 1.427(3) ?
C9B C14B . 1.429(3) ?
C10B C11B . 1.358(3) ?
C10B H10B . .9188 ?
C11B C12B . 1.415(3) ?
C11B H11B . .9252 ?
C12B C13B . 1.365(3) ?
C12B H12B . .9467 ?
C13B C14B . 1.425(3) ?
C13B H13B . .9141 ?

loop_
_geom_torsion_atom_site_label_1
_geom_torsion_atom_site_label_2
_geom_torsion_atom_site_label_3
_geom_torsion_atom_site_label_4
_geom_torsion
O4D N1D O3D Ag 171.50(16)
O2D N1D O3D Ag -8.55(19)
N1B Ag O3D N1D 85.13(13)
N1A Ag O3D N1D -97.84(13)
N1B Ag N1A C14A 88.05(17)
O3D Ag N1A C14A -87.26(14)
N1B Ag N1A C2A -90.41(18)
O3D Ag N1A C2A 94.28(15)
C14A N1A C2A C3A 179.48(18)
Ag N1A C2A C3A -2.0(2)
C14A N1A C2A C7A .2(3)
Ag N1A C2A C7A 178.65(14)
N1A C2A C3A C4A 178.79(19)
C7A C2A C3A C4A -1.9(3)
C2A C3A C4A C5A .2(3)
C3A C4A C5A C6A 1.6(3)
C4A C5A C6A C7A -1.7(3)
C5A C6A C7A C8A -179.9(2)
C5A C6A C7A C2A .0(3)
N1A C2A C7A C8A 1.0(3)
C3A C2A C7A C8A -178.31(18)
N1A C2A C7A C6A -178.92(18)
C3A C2A C7A C6A 1.8(3)
C6A C7A C8A C9A 177.93(19)
C2A C7A C8A C9A -2.0(3)
C7A C8A C9A C10A -178.46(19)
C7A C8A C9A C14A 1.8(3)
C8A C9A C10A C11A 179.8(2)
C14A C9A C10A C11A -.5(3)
C9A C10A C11A C12A 1.1(3)
C10A C11A C12A C13A -.3(3)
C11A C12A C13A C14A -1.1(3)
C2A N1A C14A C13A -179.90(18)
Ag N1A C14A C13A 1.6(2)
C2A N1A C14A C9A -.4(3)
Ag N1A C14A C9A -178.88(14)
C12A C13A C14A N1A -178.86(19)
C12A C13A C14A C9A 1.6(3)
C8A C9A C14A N1A -.6(3)
C10A C9A C14A N1A 179.64(18)
C8A C9A C14A C13A 178.93(18)
C10A C9A C14A C13A -.8(3)
N1A Ag N1B C2B -90.02(17)
O3D Ag N1B C2B 84.71(15)
N1A Ag N1B C14B 91.05(17)
O3D Ag N1B C14B -94.22(15)
C14B N1B C2B C3B -179.70(17)
Ag N1B C2B C3B 1.4(2)
C14B N1B C2B C7B .6(3)
Ag N1B C2B C7B -178.30(14)
N1B C2B C3B C4B 179.58(19)
C7B C2B C3B C4B -.7(3)
C2B C3B C4B C5B 1.5(3)
C3B C4B C5B C6B -1.1(3)
C4B C5B C6B C7B .0(3)
N1B C2B C7B C8B -.6(3)
C3B C2B C7B C8B 179.70(18)
N1B C2B C7B C6B 179.27(18)
C3B C2B C7B C6B -.4(3)
C5B C6B C7B C8B -179.3(2)
C5B C6B C7B C2B .8(3)
C2B C7B C8B C9B .1(3)
C6B C7B C8B C9B -179.80(19)
C7B C8B C9B C10B -179.22(19)
C7B C8B C9B C14B .4(3)
C8B C9B C10B C11B 179.2(2)
C14B C9B C10B C11B -.4(3)
C9B C10B C11B C12B 1.0(3)
C10B C11B C12B C13B -.6(3)
C11B C12B C13B C14B -.5(3)
C2B N1B C14B C13B 179.72(18)
Ag N1B C14B C13B -1.3(2)
C2B N1B C14B C9B -.1(3)
Ag N1B C14B C9B 178.82(14)
C12B C13B C14B N1B -178.81(19)
C12B C13B C14B C9B 1.0(3)
C8B C9B C14B N1B -.4(3)
C10B C9B C14B N1B 179.23(18)
C8B C9B C14B C13B 179.77(19)
C10B C9B C14B C13B -.6(3)
